data_1512451
loop_
_publ_author_name
'Srinivasa Budagumpi'
'Rosenani A. Haque'
'Abbas Washeel Salman'
'Mohammed Z. Ghdhayeb'

_publ_section_title
;
 Mercury(II)- and silver(I)-N-heterocyclic carbene complexes of CNC
 pincer-type ligands: Synthesis, crystal structures and Hofmann-type
 elimination studies
;
_journal_name_full
;
Inorganica Chimica Acta
;
_journal_page_first 61
_journal_page_last 72
_journal_paper_doi 10.1016/j.ica.2012.06.044
_journal_volume 392
_journal_year 2012
_chemical_formula_sum 'C14 H16 Br2 N4'
_chemical_formula_weight 400.13
_chemical_name_systematic
; 
 1,2-Bis(1H-imidazolium-3-ylmethyl)benzene dibromide 
;
_space_group_IT_number 14
_symmetry_cell_setting monoclinic
_symmetry_space_group_name_Hall '-P 2ybc'
_symmetry_space_group_name_H-M 'P 1 21/c 1'
_atom_sites_solution_hydrogens geom
_atom_sites_solution_primary direct
_atom_sites_solution_secondary difmap
_audit_creation_method SHELXL-97
_cell_angle_alpha 90.00
_cell_angle_beta 120.924(2)
_cell_angle_gamma 90.00
_cell_formula_units_Z 8
_cell_length_a 15.4206(5)
_cell_length_b 13.8314(4)
_cell_length_c 16.7964(6)
_cell_measurement_temperature 100(2)
_cell_volume 3073.23(18)
_computing_structure_refinement 'SHELXL-97 (Sheldrick, 2008)'
_computing_structure_solution 'SHELXS-97 (Sheldrick, 2008)'
_diffrn_ambient_temperature 100(2)
_diffrn_measured_fraction_theta_full 0.987
_diffrn_measured_fraction_theta_max 0.987
_diffrn_radiation_monochromator graphite
_diffrn_radiation_source 'fine-focus sealed tube'
_diffrn_radiation_type MoK\a
_diffrn_radiation_wavelength 0.71073
_diffrn_reflns_av_R_equivalents 0.0369
_diffrn_reflns_av_sigmaI/netI 0.0355
_diffrn_reflns_limit_h_max 22
_diffrn_reflns_limit_h_min -22
_diffrn_reflns_limit_k_max 19
_diffrn_reflns_limit_k_min -19
_diffrn_reflns_limit_l_max 24
_diffrn_reflns_limit_l_min -24
_diffrn_reflns_number 41091
_diffrn_reflns_theta_full 31.86
_diffrn_reflns_theta_max 31.86
_diffrn_reflns_theta_min 2.04
_exptl_absorpt_coefficient_mu 5.271
_exptl_absorpt_correction_T_max 0.6901
_exptl_absorpt_correction_T_min 0.2783
_exptl_absorpt_correction_type multi-scan
_exptl_crystal_density_diffrn 1.730
_exptl_crystal_density_method 'not measured'
_exptl_crystal_F_000 1584
_exptl_crystal_size_max 0.33
_exptl_crystal_size_mid 0.18
_exptl_crystal_size_min 0.08
_refine_diff_density_max 0.757
_refine_diff_density_min -0.541
_refine_diff_density_rms 0.109
_refine_ls_extinction_method none
_refine_ls_goodness_of_fit_ref 1.059
_refine_ls_hydrogen_treatment mixed
_refine_ls_matrix_type full
_refine_ls_number_parameters 377
_refine_ls_number_reflns 10421
_refine_ls_number_restraints 0
_refine_ls_restrained_S_all 1.059
_refine_ls_R_factor_all 0.0443
_refine_ls_R_factor_gt 0.0288
_refine_ls_shift/su_max 0.001
_refine_ls_shift/su_mean 0.000
_refine_ls_structure_factor_coef Fsqd
_refine_ls_weighting_details 'calc w=1/[\s^2^(Fo^2^)+(0.0336P)^2^+1.0550P] where P=(Fo^2^+2Fc^2^)/3'
_refine_ls_weighting_scheme calc
_refine_ls_wR_factor_gt 0.0647
_refine_ls_wR_factor_ref 0.0715
_reflns_number_gt 8359
_reflns_number_total 10421
_reflns_threshold_expression >2sigma(I)
_cod_data_source_file ICA-2012-392-61-72-4.cif
_cod_data_source_block impcna_0m
_cod_original_cell_volume 3073.23(17)
_cod_original_sg_symbol_H-M P2(1)/c
_cod_database_code 1512451

loop_
_symmetry_equiv_pos_as_xyz
'x, y, z'
'-x, y+1/2, -z+1/2'
'-x, -y, -z'
'x, -y-1/2, z-1/2'

loop_
_atom_site_label
_atom_site_type_symbol
_atom_site_fract_x
_atom_site_fract_y
_atom_site_fract_z
_atom_site_U_iso_or_equiv
_atom_site_adp_type
_atom_site_occupancy
_atom_site_symmetry_multiplicity
_atom_site_calc_flag
_atom_site_refinement_flags
Br1 Br 0.136631(14) -0.407918(15) -0.437627(15) 0.01831(5) Uani 1 1 d .
Br2 Br 0.389223(14) -0.366114(15) -0.052057(14) 0.01658(5) Uani 1 1 d .
Br3 Br 0.181763(15) -0.109203(16) -0.390184(15) 0.01936(5) Uani 1 1 d .
Br4 Br 0.336168(15) -0.026713(16) -0.069694(15) 0.02175(5) Uani 1 1 d .
N1A N -0.64042(13) -0.17680(13) -0.84095(13) 0.0181(3) Uani 1 1 d .
N2A N -0.49502(12) -0.19190(12) -0.82916(12) 0.0148(3) Uani 1 1 d .
N3A N -0.43827(13) -0.42208(12) -0.76230(12) 0.0165(3) Uani 1 1 d .
N4A N -0.57639(14) -0.42818(14) -0.75936(14) 0.0228(4) Uani 1 1 d .
C1A C -0.59432(14) -0.18522(14) -0.88864(14) 0.0156(4) Uani 1 1 d .
H1AA H -0.6266 -0.1863 -0.9544 0.019 Uiso 1 1 calc R
C2A C -0.56923(16) -0.17684(16) -0.74763(15) 0.0201(4) Uani 1 1 d .
H2AA H -0.5819 -0.1712 -0.6981 0.024 Uiso 1 1 calc R
C3A C -0.47750(15) -0.18651(16) -0.73976(14) 0.0182(4) Uani 1 1 d .
H3AA H -0.4137 -0.1891 -0.6838 0.022 Uiso 1 1 calc R
C4A C -0.41895(14) -0.20052(15) -0.85748(14) 0.0176(4) Uani 1 1 d .
H4AA H -0.4116 -0.1374 -0.8812 0.021 Uiso 1 1 calc R
H4AB H -0.4423 -0.2484 -0.9082 0.021 Uiso 1 1 calc R
C5A C -0.31807(14) -0.23150(14) -0.77717(14) 0.0151(4) Uani 1 1 d .
C6A C -0.24666(15) -0.16014(15) -0.72695(15) 0.0174(4) Uani 1 1 d .
H6AA H -0.2627 -0.0943 -0.7445 0.021 Uiso 1 1 calc R
C7A C -0.15214(15) -0.18372(17) -0.65144(15) 0.0214(4) Uani 1 1 d .
H7AA H -0.1047 -0.1343 -0.6171 0.026 Uiso 1 1 calc R
C8A C -0.12792(15) -0.27941(18) -0.62687(15) 0.0228(4) Uani 1 1 d .
H8AA H -0.0627 -0.2962 -0.5769 0.027 Uiso 1 1 calc R
C9A C -0.19878(16) -0.35103(16) -0.67509(16) 0.0213(4) Uani 1 1 d .
H9AA H -0.1817 -0.4166 -0.6569 0.026 Uiso 1 1 calc R
C10A C -0.29445(15) -0.32884(15) -0.74956(14) 0.0164(4) Uani 1 1 d .
C11A C -0.36936(17) -0.41053(16) -0.79843(17) 0.0218(4) Uani 1 1 d .
H11A H -0.4095 -0.3969 -0.8658 0.026 Uiso 1 1 calc R
H11B H -0.3320 -0.4716 -0.7895 0.026 Uiso 1 1 calc R
C12A C -0.41139(15) -0.44044(15) -0.67148(14) 0.0167(4) Uani 1 1 d .
H12A H -0.3447 -0.4490 -0.6202 0.020 Uiso 1 1 calc R
C13A C -0.49816(16) -0.44387(15) -0.66929(16) 0.0206(4) Uani 1 1 d .
H13A H -0.5040 -0.4549 -0.6164 0.025 Uiso 1 1 calc R
C14A C -0.53916(16) -0.41541(15) -0.81411(15) 0.0205(4) Uani 1 1 d .
H14A H -0.5774 -0.4035 -0.8790 0.025 Uiso 1 1 calc R
N1B N 0.16521(13) -0.27801(14) -0.16604(13) 0.0191(3) Uani 1 1 d .
N2B N 0.03013(12) -0.26070(12) -0.29975(12) 0.0154(3) Uani 1 1 d .
N3B N -0.02052(12) -0.02823(12) -0.30644(12) 0.0147(3) Uani 1 1 d .
N4B N 0.09739(13) -0.02244(13) -0.16304(13) 0.0187(3) Uani 1 1 d .
C1B C 0.12998(14) -0.27181(15) -0.25652(14) 0.0176(4) Uani 1 1 d .
H1BA H 0.1692 -0.2748 -0.2854 0.021 Uiso 1 1 calc R
C2B C 0.08654(15) -0.27135(16) -0.15020(15) 0.0198(4) Uani 1 1 d .
H2BA H 0.0908 -0.2738 -0.0918 0.024 Uiso 1 1 calc R
C3B C 0.00126(15) -0.26055(15) -0.23474(14) 0.0176(4) Uani 1 1 d .
H3BA H -0.0657 -0.2541 -0.2467 0.021 Uiso 1 1 calc R
C4B C -0.03624(14) -0.25677(16) -0.40258(14) 0.0184(4) Uani 1 1 d .
H4BA H -0.0445 -0.3229 -0.4280 0.022 Uiso 1 1 calc R
H4BB H -0.0031 -0.2169 -0.4284 0.022 Uiso 1 1 calc R
C5B C -0.13950(14) -0.21498(15) -0.43340(13) 0.0152(4) Uani 1 1 d .
C6B C -0.22006(16) -0.27860(16) -0.46036(15) 0.0201(4) Uani 1 1 d .
H6BA H -0.2084 -0.3463 -0.4570 0.024 Uiso 1 1 calc R
C7B C -0.31719(15) -0.24446(18) -0.49207(15) 0.0230(4) Uani 1 1 d .
H7BA H -0.3713 -0.2886 -0.5098 0.028 Uiso 1 1 calc R
C8B C -0.33483(15) -0.14584(18) -0.49776(15) 0.0227(4) Uani 1 1 d .
H8BA H -0.4010 -0.1220 -0.5191 0.027 Uiso 1 1 calc R
C9B C -0.25523(15) -0.08188(16) -0.47206(14) 0.0195(4) Uani 1 1 d .
H9BA H -0.2677 -0.0143 -0.4769 0.023 Uiso 1 1 calc R
C10B C -0.15747(14) -0.11537(15) -0.43929(14) 0.0155(4) Uani 1 1 d .
C11B C -0.07368(15) -0.04185(15) -0.40852(15) 0.0184(4) Uani 1 1 d .
H11C H -0.0250 -0.0641 -0.4264 0.022 Uiso 1 1 calc R
H11D H -0.1024 0.0206 -0.4399 0.022 Uiso 1 1 calc R
C12B C -0.06637(15) -0.01011(15) -0.25564(15) 0.0178(4) Uani 1 1 d .
H12B H -0.1367 -0.0015 -0.2798 0.021 Uiso 1 1 calc R
C13B C 0.00789(16) -0.00695(15) -0.16471(15) 0.0190(4) Uani 1 1 d .
H13B H -0.0001 0.0037 -0.1130 0.023 Uiso 1 1 calc R
C14B C 0.07911(15) -0.03510(14) -0.24832(15) 0.0181(4) Uani 1 1 d .
H14B H 0.1282 -0.0470 -0.2653 0.022 Uiso 1 1 calc R
H1NB H 0.221(2) -0.2880(19) -0.134(2) 0.026(7) Uiso 1 1 d .
H2NA H -0.639(2) -0.425(2) -0.776(2) 0.042(9) Uiso 1 1 d .
H1NA H -0.702(2) -0.168(2) -0.862(2) 0.032(7) Uiso 1 1 d .
H2NB H 0.156(2) -0.024(2) -0.118(2) 0.040(9) Uiso 1 1 d .

loop_
_atom_site_aniso_label
_atom_site_aniso_U_11
_atom_site_aniso_U_22
_atom_site_aniso_U_33
_atom_site_aniso_U_23
_atom_site_aniso_U_13
_atom_site_aniso_U_12
Br1 0.01545(8) 0.01900(10) 0.02009(10) -0.00107(8) 0.00886(8) -0.00208(7)
Br2 0.01495(8) 0.01988(10) 0.01461(9) 0.00076(7) 0.00738(7) 0.00096(7)
Br3 0.01780(9) 0.02247(10) 0.01950(10) 0.00441(8) 0.01079(8) 0.00105(7)
Br4 0.01823(9) 0.02534(11) 0.02095(11) 0.00616(8) 0.00954(8) -0.00021(8)
N1A 0.0163(8) 0.0189(9) 0.0197(9) 0.0006(7) 0.0096(7) 0.0024(7)
N2A 0.0153(7) 0.0133(8) 0.0168(8) 0.0011(6) 0.0090(6) 0.0009(6)
N3A 0.0211(8) 0.0135(8) 0.0167(8) -0.0001(6) 0.0110(7) -0.0013(6)
N4A 0.0184(8) 0.0169(9) 0.0314(11) 0.0005(8) 0.0115(8) -0.0004(7)
C1A 0.0157(8) 0.0151(9) 0.0150(9) 0.0018(7) 0.0070(7) 0.0020(7)
C2A 0.0231(9) 0.0205(10) 0.0208(11) -0.0002(8) 0.0141(8) 0.0026(8)
C3A 0.0202(9) 0.0224(10) 0.0122(9) 0.0004(8) 0.0084(8) 0.0014(8)
C4A 0.0173(8) 0.0200(10) 0.0178(10) 0.0017(8) 0.0108(8) 0.0010(7)
C5A 0.0154(8) 0.0158(9) 0.0177(9) 0.0003(7) 0.0110(7) 0.0004(7)
C6A 0.0196(9) 0.0170(10) 0.0188(10) -0.0012(8) 0.0121(8) -0.0016(7)
C7A 0.0175(9) 0.0320(12) 0.0179(10) -0.0048(9) 0.0115(8) -0.0050(8)
C8A 0.0172(9) 0.0382(13) 0.0165(10) 0.0069(9) 0.0112(8) 0.0070(9)
C9A 0.0246(10) 0.0218(10) 0.0253(11) 0.0080(9) 0.0185(9) 0.0089(8)
C10A 0.0208(9) 0.0176(9) 0.0177(10) -0.0004(8) 0.0147(8) 0.0008(7)
C11A 0.0315(11) 0.0166(10) 0.0267(11) -0.0034(8) 0.0216(10) -0.0036(8)
C12A 0.0213(9) 0.0151(9) 0.0117(9) 0.0019(7) 0.0072(7) -0.0008(7)
C13A 0.0259(10) 0.0147(10) 0.0255(11) -0.0007(8) 0.0162(9) -0.0029(8)
C14A 0.0231(9) 0.0158(10) 0.0163(10) 0.0022(8) 0.0056(8) -0.0011(8)
N1B 0.0151(7) 0.0207(9) 0.0187(9) 0.0006(7) 0.0066(7) 0.0029(7)
N2B 0.0160(7) 0.0147(8) 0.0166(8) 0.0022(6) 0.0092(6) 0.0030(6)
N3B 0.0167(7) 0.0136(8) 0.0135(8) 0.0009(6) 0.0075(6) 0.0004(6)
N4B 0.0171(8) 0.0170(9) 0.0177(9) -0.0019(7) 0.0059(7) -0.0017(7)
C1B 0.0172(8) 0.0184(10) 0.0187(10) 0.0023(8) 0.0104(8) 0.0028(7)
C2B 0.0208(9) 0.0199(10) 0.0207(10) 0.0022(8) 0.0121(8) 0.0036(8)
C3B 0.0182(8) 0.0197(10) 0.0180(10) 0.0016(8) 0.0115(8) 0.0026(7)
C4B 0.0184(8) 0.0196(10) 0.0180(10) 0.0035(8) 0.0099(8) 0.0055(7)
C5B 0.0145(8) 0.0186(9) 0.0123(9) 0.0007(7) 0.0067(7) 0.0004(7)
C6B 0.0244(9) 0.0211(10) 0.0173(10) -0.0019(8) 0.0125(8) -0.0033(8)
C7B 0.0187(9) 0.0367(13) 0.0147(10) -0.0058(9) 0.0093(8) -0.0084(9)
C8B 0.0142(8) 0.0407(13) 0.0129(9) -0.0021(9) 0.0067(7) 0.0022(8)
C9B 0.0184(9) 0.0233(11) 0.0142(9) 0.0011(8) 0.0065(7) 0.0065(8)
C10B 0.0149(8) 0.0185(10) 0.0120(9) 0.0012(7) 0.0060(7) 0.0006(7)
C11B 0.0207(9) 0.0180(10) 0.0168(10) 0.0029(8) 0.0098(8) -0.0004(7)
C12B 0.0188(9) 0.0156(9) 0.0220(10) 0.0009(8) 0.0126(8) 0.0012(7)
C13B 0.0247(9) 0.0146(9) 0.0205(10) -0.0012(8) 0.0135(8) -0.0001(8)
C14B 0.0160(8) 0.0135(9) 0.0241(11) -0.0007(8) 0.0098(8) -0.0013(7)

loop_
_atom_type_symbol
_atom_type_description
_atom_type_scat_dispersion_real
_atom_type_scat_dispersion_imag
_atom_type_scat_source
C C 0.0033 0.0016 'International Tables Vol C Tables 4.2.6.8 and 6.1.1.4'
H H 0.0000 0.0000 'International Tables Vol C Tables 4.2.6.8 and 6.1.1.4'
N N 0.0061 0.0033 'International Tables Vol C Tables 4.2.6.8 and 6.1.1.4'
Br Br -0.2901 2.4595 'International Tables Vol C Tables 4.2.6.8 and 6.1.1.4'

loop_
_geom_angle_atom_site_label_1
_geom_angle_atom_site_label_2
_geom_angle_atom_site_label_3
_geom_angle
C1A N1A C2A 109.13(17)
C1A N1A H1NA 127(2)
C2A N1A H1NA 124(2)
C1A N2A C3A 108.52(16)
C1A N2A C4A 124.02(17)
C3A N2A C4A 127.44(16)
C14A N3A C12A 108.59(17)
C14A N3A C11A 124.45(18)
C12A N3A C11A 126.96(18)
C14A N4A C13A 109.57(18)
C14A N4A H2NA 126(2)
C13A N4A H2NA 124(2)
N1A C1A N2A 108.68(18)
N1A C1A H1AA 125.7
N2A C1A H1AA 125.7
C3A C2A N1A 107.00(18)
C3A C2A H2AA 126.5
N1A C2A H2AA 126.5
C2A C3A N2A 106.67(18)
C2A C3A H3AA 126.7
N2A C3A H3AA 126.7
N2A C4A C5A 111.09(16)
N2A C4A H4AA 109.4
C5A C4A H4AA 109.4
N2A C4A H4AB 109.4
C5A C4A H4AB 109.4
H4AA C4A H4AB 108.0
C6A C5A C10A 119.14(18)
C6A C5A C4A 118.16(18)
C10A C5A C4A 122.68(18)
C7A C6A C5A 121.1(2)
C7A C6A H6AA 119.4
C5A C6A H6AA 119.4
C8A C7A C6A 119.5(2)
C8A C7A H7AA 120.2
C6A C7A H7AA 120.2
C7A C8A C9A 120.0(2)
C7A C8A H8AA 120.0
C9A C8A H8AA 120.0
C8A C9A C10A 121.4(2)
C8A C9A H9AA 119.3
C10A C9A H9AA 119.3
C9A C10A C5A 118.78(19)
C9A C10A C11A 118.79(19)
C5A C10A C11A 122.43(19)
N3A C11A C10A 111.46(17)
N3A C11A H11A 109.3
C10A C11A H11A 109.3
N3A C11A H11B 109.3
C10A C11A H11B 109.3
H11A C11A H11B 108.0
C13A C12A N3A 107.18(18)
C13A C12A H12A 126.4
N3A C12A H12A 126.4
C12A C13A N4A 106.41(19)
C12A C13A H13A 126.8
N4A C13A H13A 126.8
N4A C14A N3A 108.26(19)
N4A C14A H14A 125.9
N3A C14A H14A 125.9
C1B N1B C2B 109.58(17)
C1B N1B H1NB 118(2)
C2B N1B H1NB 132(2)
C1B N2B C3B 108.83(17)
C1B N2B C4B 123.35(17)
C3B N2B C4B 127.67(16)
C14B N3B C12B 108.86(17)
C14B N3B C11B 125.51(17)
C12B N3B C11B 125.59(17)
C14B N4B C13B 110.11(18)
C14B N4B H2NB 121(2)
C13B N4B H2NB 129(2)
N1B C1B N2B 108.06(17)
N1B C1B H1BA 126.0
N2B C1B H1BA 126.0
C3B C2B N1B 106.38(19)
C3B C2B H2BA 126.8
N1B C2B H2BA 126.8
C2B C3B N2B 107.16(17)
C2B C3B H3BA 126.4
N2B C3B H3BA 126.4
N2B C4B C5B 112.70(16)
N2B C4B H4BA 109.1
C5B C4B H4BA 109.1
N2B C4B H4BB 109.1
C5B C4B H4BB 109.1
H4BA C4B H4BB 107.8
C6B C5B C10B 119.17(18)
C6B C5B C4B 118.38(19)
C10B C5B C4B 122.40(17)
C7B C6B C5B 121.0(2)
C7B C6B H6BA 119.5
C5B C6B H6BA 119.5
C8B C7B C6B 119.7(2)
C8B C7B H7BA 120.1
C6B C7B H7BA 120.1
C7B C8B C9B 119.67(19)
C7B C8B H8BA 120.2
C9B C8B H8BA 120.2
C8B C9B C10B 121.0(2)
C8B C9B H9BA 119.5
C10B C9B H9BA 119.5
C9B C10B C5B 119.39(18)
C9B C10B C11B 118.24(18)
C5B C10B C11B 122.34(17)
N3B C11B C10B 110.36(16)
N3B C11B H11C 109.6
C10B C11B H11C 109.6
N3B C11B H11D 109.6
C10B C11B H11D 109.6
H11C C11B H11D 108.1
C13B C12B N3B 107.25(17)
C13B C12B H12B 126.4
N3B C12B H12B 126.4
C12B C13B N4B 105.87(18)
C12B C13B H13B 127.1
N4B C13B H13B 127.1
N4B C14B N3B 107.91(17)
N4B C14B H14B 126.0
N3B C14B H14B 126.0

loop_
_geom_bond_atom_site_label_1
_geom_bond_atom_site_label_2
_geom_bond_distance
N1A C1A 1.321(3)
N1A C2A 1.376(3)
N1A H1NA 0.84(3)
N2A C1A 1.334(2)
N2A C3A 1.384(3)
N2A C4A 1.480(2)
N3A C14A 1.340(3)
N3A C12A 1.383(3)
N3A C11A 1.478(3)
N4A C14A 1.323(3)
N4A C13A 1.384(3)
N4A H2NA 0.86(3)
C1A H1AA 0.9500
C2A C3A 1.358(3)
C2A H2AA 0.9500
C3A H3AA 0.9500
C4A C5A 1.505(3)
C4A H4AA 0.9900
C4A H4AB 0.9900
C5A C6A 1.394(3)
C5A C10A 1.410(3)
C6A C7A 1.393(3)
C6A H6AA 0.9500
C7A C8A 1.380(3)
C7A H7AA 0.9500
C8A C9A 1.386(3)
C8A H8AA 0.9500
C9A C10A 1.392(3)
C9A H9AA 0.9500
C10A C11A 1.520(3)
C11A H11A 0.9900
C11A H11B 0.9900
C12A C13A 1.358(3)
C12A H12A 0.9500
C13A H13A 0.9500
C14A H14A 0.9500
N1B C1B 1.328(3)
N1B C2B 1.372(3)
N1B H1NB 0.75(3)
N2B C1B 1.331(2)
N2B C3B 1.375(3)
N2B C4B 1.489(3)
N3B C14B 1.334(2)
N3B C12B 1.382(3)
N3B C11B 1.484(3)
N4B C14B 1.322(3)
N4B C13B 1.383(3)
N4B H2NB 0.82(3)
C1B H1BA 0.9500
C2B C3B 1.360(3)
C2B H2BA 0.9500
C3B H3BA 0.9500
C4B C5B 1.513(3)
C4B H4BA 0.9900
C4B H4BB 0.9900
C5B C6B 1.395(3)
C5B C10B 1.399(3)
C6B C7B 1.389(3)
C6B H6BA 0.9500
C7B C8B 1.385(3)
C7B H7BA 0.9500
C8B C9B 1.390(3)
C8B H8BA 0.9500
C9B C10B 1.392(3)
C9B H9BA 0.9500
C10B C11B 1.511(3)
C11B H11C 0.9900
C11B H11D 0.9900
C12B C13B 1.360(3)
C12B H12B 0.9500
C13B H13B 0.9500
C14B H14B 0.9500

loop_
_geom_torsion_atom_site_label_1
_geom_torsion_atom_site_label_2
_geom_torsion_atom_site_label_3
_geom_torsion_atom_site_label_4
_geom_torsion
C2A N1A C1A N2A 0.7(2)
C3A N2A C1A N1A -0.6(2)
C4A N2A C1A N1A -178.90(17)
C1A N1A C2A C3A -0.5(2)
N1A C2A C3A N2A 0.2(2)
C1A N2A C3A C2A 0.3(2)
C4A N2A C3A C2A 178.48(19)
C1A N2A C4A C5A -165.73(18)
C3A N2A C4A C5A 16.3(3)
N2A C4A C5A C6A -96.2(2)
N2A C4A C5A C10A 82.0(2)
C10A C5A C6A C7A 1.3(3)
C4A C5A C6A C7A 179.51(18)
C5A C6A C7A C8A 1.2(3)
C6A C7A C8A C9A -2.4(3)
C7A C8A C9A C10A 1.0(3)
C8A C9A C10A C5A 1.4(3)
C8A C9A C10A C11A -178.89(18)
C6A C5A C10A C9A -2.6(3)
C4A C5A C10A C9A 179.28(18)
C6A C5A C10A C11A 177.79(18)
C4A C5A C10A C11A -0.4(3)
C14A N3A C11A C10A 121.3(2)
C12A N3A C11A C10A -58.1(3)
C9A C10A C11A N3A 95.9(2)
C5A C10A C11A N3A -84.4(2)
C14A N3A C12A C13A -0.5(2)
C11A N3A C12A C13A 178.99(19)
N3A C12A C13A N4A 0.4(2)
C14A N4A C13A C12A -0.2(2)
C13A N4A C14A N3A -0.1(2)
C12A N3A C14A N4A 0.4(2)
C11A N3A C14A N4A -179.13(18)
C2B N1B C1B N2B 0.4(2)
C3B N2B C1B N1B -0.4(2)
C4B N2B C1B N1B -176.39(18)
C1B N1B C2B C3B -0.1(2)
N1B C2B C3B N2B -0.1(2)
C1B N2B C3B C2B 0.4(2)
C4B N2B C3B C2B 176.08(19)
C1B N2B C4B C5B -163.05(18)
C3B N2B C4B C5B 21.8(3)
N2B C4B C5B C6B -99.7(2)
N2B C4B C5B C10B 82.9(2)
C10B C5B C6B C7B -0.5(3)
C4B C5B C6B C7B -177.98(19)
C5B C6B C7B C8B 0.5(3)
C6B C7B C8B C9B 0.3(3)
C7B C8B C9B C10B -1.0(3)
C8B C9B C10B C5B 0.9(3)
C8B C9B C10B C11B -177.31(19)
C6B C5B C10B C9B -0.2(3)
C4B C5B C10B C9B 177.19(19)
C6B C5B C10B C11B 177.98(19)
C4B C5B C10B C11B -4.7(3)
C14B N3B C11B C10B 127.1(2)
C12B N3B C11B C10B -50.2(3)
C9B C10B C11B N3B 96.5(2)
C5B C10B C11B N3B -81.7(2)
C14B N3B C12B C13B -0.5(2)
C11B N3B C12B C13B 177.15(18)
N3B C12B C13B N4B 0.6(2)
C14B N4B C13B C12B -0.4(2)
C13B N4B C14B N3B 0.1(2)
C12B N3B C14B N4B 0.3(2)
C11B N3B C14B N4B -177.40(17)
